data_2238812
loop_
_publ_author_name
'Sarr, Modou'
'Diallo, Waly'
'Diasse-Sarr, Aminata'
'Plasseraud, Laurent'
'Cattey, H\'el\`ene'

_publ_section_title
;
 Tris(cyclohexylammonium)
 <i>cis</i>-dichloridobis(oxalato-\k^2^<i>O</i>^1^,<i>O</i>^2^)stannate(IV)
 chloride monohydrate
;
_journal_coeditor_code WM2771
_journal_issue 11
_journal_name_full 'Acta Crystallographica Section E'
_journal_page_first m581
_journal_page_last m582
_journal_paper_doi 10.1107/S1600536813026901
_journal_volume 69
_journal_year 2013
_chemical_formula_iupac '(C6 H14 N)3 [Sn (C2 O4)2 Cl2] Cl, H2 O'
_chemical_formula_moiety '3(C6 H14 N +), C4 Cl2 O8 Sn 2-, Cl -, H2 O'
_chemical_formula_sum 'C22 H44 Cl3 N3 O9 Sn'
_chemical_formula_weight 719.64
_chemical_name_systematic
;
Tris(cyclohexylammonium)
<i>cis</i>-dichloridobis(oxalato-\k^2^<i>O</i>^1^,<i>O</i>^2^)stannate(IV)
chloride monohydrate
;
_space_group_IT_number 15
_symmetry_cell_setting monoclinic
_symmetry_space_group_name_Hall '-C 2yc'
_symmetry_space_group_name_H-M 'C 1 2/c 1'
_atom_sites_solution_hydrogens geom
_atom_sites_solution_primary direct
_atom_sites_solution_secondary difmap
_audit_creation_method SHELXL-97
_cell_angle_alpha 90.00
_cell_angle_beta 105.5420(10)
_cell_angle_gamma 90.00
_cell_formula_units_Z 8
_cell_length_a 27.9894(10)
_cell_length_b 12.3088(5)
_cell_length_c 19.3457(7)
_cell_measurement_reflns_used 59056
_cell_measurement_temperature 115(2)
_cell_measurement_theta_max 27.485
_cell_measurement_theta_min 0.998
_cell_volume 6421.2(4)
_computing_cell_refinement 'DENZO-SMN (Otwinowski & Minor, 1997)'
_computing_data_collection '<i>COLLECT</i> (Nonius, 1998)'
_computing_data_reduction 'DENZO-SMN (Otwinowski & Minor, 1997)'
_computing_molecular_graphics 'ORTEP-3 (Farrugia, 2012) and Mercury (Macrae <i>et al.</i>, 2008)'
_computing_publication_material 'WinGX (Farrugia, 2012)'
_computing_structure_refinement 'SHELXL97 (Sheldrick, 2008)'
_computing_structure_solution 'SIR92 (Altomare <i>et al.</i>, 1993)'
_diffrn_ambient_temperature 115(2)
_diffrn_measured_fraction_theta_full 0.988
_diffrn_measured_fraction_theta_max 0.988
_diffrn_measurement_device_type 'Nonius KappaCCD'
_diffrn_measurement_method '\f scans (\k = 0) + additional \w scans'
_diffrn_radiation_monochromator graphite
_diffrn_radiation_source 'fine-focus sealed tube'
_diffrn_radiation_type MoK\a
_diffrn_radiation_wavelength 0.71073
_diffrn_reflns_av_R_equivalents 0.0283
_diffrn_reflns_av_sigmaI/netI 0.0379
_diffrn_reflns_limit_h_max 36
_diffrn_reflns_limit_h_min -36
_diffrn_reflns_limit_k_max 10
_diffrn_reflns_limit_k_min -15
_diffrn_reflns_limit_l_max 25
_diffrn_reflns_limit_l_min -25
_diffrn_reflns_number 10624
_diffrn_reflns_theta_full 27.48
_diffrn_reflns_theta_max 27.48
_diffrn_reflns_theta_min 2.97
_diffrn_standards_number 0
_exptl_absorpt_coefficient_mu 1.093
_exptl_absorpt_correction_type none
_exptl_crystal_colour colourless
_exptl_crystal_density_diffrn 1.489
_exptl_crystal_density_method 'not measured'
_exptl_crystal_description prism
_exptl_crystal_F_000 2960
_exptl_crystal_size_max 0.17
_exptl_crystal_size_mid 0.08
_exptl_crystal_size_min 0.03
_refine_diff_density_max 0.658
_refine_diff_density_min -0.696
_refine_ls_extinction_method none
_refine_ls_goodness_of_fit_ref 1.223
_refine_ls_hydrogen_treatment constr
_refine_ls_matrix_type full
_refine_ls_number_parameters 346
_refine_ls_number_reflns 7264
_refine_ls_number_restraints 0
_refine_ls_restrained_S_all 1.223
_refine_ls_R_factor_all 0.0674
_refine_ls_R_factor_gt 0.0490
_refine_ls_shift/su_max 0.003
_refine_ls_shift/su_mean 0.000
_refine_ls_structure_factor_coef Fsqd
_refine_ls_weighting_details 'w=1/[\s^2^(Fo^2^)+39.7649P] where P=(Fo^2^+2Fc^2^)/3'
_refine_ls_weighting_scheme calc
_refine_ls_wR_factor_gt 0.0865
_refine_ls_wR_factor_ref 0.0947
_reflns_number_gt 6028
_reflns_number_total 7264
_reflns_threshold_expression I>2sigma(I)
_cod_data_source_file wm2771.cif
_cod_data_source_block I
_cod_original_sg_symbol_H-M 'C 2/c'
_cod_database_code 2238812
_shelxl_version_number .2013

loop_
_symmetry_equiv_pos_as_xyz
'x, y, z'
'-x, y, -z+1/2'
'x+1/2, y+1/2, z'
'-x+1/2, y+1/2, -z+1/2'
'-x, -y, -z'
'x, -y, z-1/2'
'-x+1/2, -y+1/2, -z'
'x+1/2, -y+1/2, z-1/2'

loop_
_atom_site_type_symbol
_atom_site_label
_atom_site_fract_x
_atom_site_fract_y
_atom_site_fract_z
_atom_site_U_iso_or_equiv
_atom_site_adp_type
_atom_site_calc_flag
_atom_site_occupancy
Sn Sn 0.84481(2) -0.01264(2) 0.08670(2) 0.02266(7) Uani d 1
O O1 0.82137(11) -0.1343(2) 0.00914(14) 0.0275(6) Uani d 1
O O2 0.81693(10) -0.1304(2) 0.14399(14) 0.0247(6) Uani d 1
O O3 0.79899(11) -0.3092(2) -0.00137(15) 0.0313(6) Uani d 1
O O4 0.79534(11) -0.3041(2) 0.14046(14) 0.0307(6) Uani d 1
O O5 0.84818(10) 0.0972(2) 0.16821(14) 0.0277(6) Uani d 1
O O6 0.77157(10) 0.0445(2) 0.05761(14) 0.0273(6) Uani d 1
O O8 0.72353(11) 0.1682(3) 0.08902(16) 0.0366(7) Uani d 1
O O7 0.80129(12) 0.2174(2) 0.20695(15) 0.0332(7) Uani d 1
Cl Cl1 0.92508(4) -0.08025(10) 0.13280(7) 0.0418(3) Uani d 1
Cl Cl2 0.86238(5) 0.10594(10) 0.00174(6) 0.0429(3) Uani d 1
C C3 0.80701(16) 0.1493(3) 0.1644(2) 0.0265(8) Uani d 1
C C4 0.76247(15) 0.1196(3) 0.0982(2) 0.0256(8) Uani d 1
C C1 0.80865(15) -0.2263(3) 0.0328(2) 0.0244(8) Uani d 1
C C2 0.80675(15) -0.2225(3) 0.1126(2) 0.0240(8) Uani d 1
N N1 0.69051(13) 0.2526(3) 0.20683(17) 0.0297(8) Uani d 1
H H1A 0.6955 0.2190 0.2489 0.045 Uiso calc 1
H H1B 0.6989 0.3222 0.2140 0.045 Uiso calc 1
H H1C 0.7090 0.2214 0.1815 0.045 Uiso calc 1
C C5 0.63681(15) 0.2442(3) 0.1665(2) 0.0273(8) Uani d 1
H H5 0.6318 0.2849 0.1215 0.033 Uiso calc 1
C C6 0.62238(16) 0.1271(3) 0.1480(2) 0.0331(9) Uani d 1
H H6A 0.6292 0.0841 0.1916 0.040 Uiso calc 1
H H6B 0.6419 0.0980 0.1178 0.040 Uiso calc 1
C C7 0.56753(18) 0.1192(4) 0.1089(3) 0.0451(12) Uani d 1
H H7A 0.5616 0.1548 0.0627 0.054 Uiso calc 1
H H7B 0.5584 0.0433 0.1005 0.054 Uiso calc 1
C C8 0.53516(18) 0.1710(5) 0.1512(3) 0.0493(13) Uani d 1
H H8A 0.5008 0.1685 0.1232 0.059 Uiso calc 1
H H8B 0.5380 0.1303 0.1951 0.059 Uiso calc 1
C C9 0.55019(18) 0.2879(4) 0.1696(3) 0.0478(13) Uani d 1
H H9A 0.5303 0.3179 0.1991 0.057 Uiso calc 1
H H9B 0.5440 0.3303 0.1258 0.057 Uiso calc 1
C C10 0.60496(16) 0.2953(4) 0.2098(2) 0.0346(10) Uani d 1
H H10A 0.6142 0.3709 0.2190 0.042 Uiso calc 1
H H10B 0.6106 0.2584 0.2555 0.042 Uiso calc 1
N N2 0.78665(12) 0.4798(3) 0.08874(16) 0.0258(7) Uani d 1
H H2A 0.7910 0.5514 0.0931 0.039 Uiso calc 1
H H2B 0.7694 0.4571 0.1185 0.039 Uiso calc 1
H H2C 0.7702 0.4638 0.0438 0.039 Uiso calc 1
C C11 0.83594(14) 0.4248(3) 0.10692(19) 0.0241(8) Uani d 1
H H11 0.8307 0.3469 0.0971 0.029 Uiso calc 1
C C12 0.86113(15) 0.4396(3) 0.1867(2) 0.0279(9) Uani d 1
H H12A 0.8647 0.5166 0.1977 0.034 Uiso calc 1
H H12B 0.8406 0.4080 0.2146 0.034 Uiso calc 1
C C13 0.91179(16) 0.3863(4) 0.2071(2) 0.0383(11) Uani d 1
H H13A 0.9277 0.3997 0.2574 0.046 Uiso calc 1
H H13B 0.9080 0.3083 0.2002 0.046 Uiso calc 1
C C14 0.94433(17) 0.4298(5) 0.1621(2) 0.0453(12) Uani d 1
H H14A 0.9758 0.3915 0.1743 0.054 Uiso calc 1
H H14B 0.9510 0.5062 0.1726 0.054 Uiso calc 1
C C15 0.91917(16) 0.4157(4) 0.0819(2) 0.0394(11) Uani d 1
H H15A 0.9397 0.4481 0.0543 0.047 Uiso calc 1
H H15B 0.9159 0.3389 0.0705 0.047 Uiso calc 1
C C16 0.86792(15) 0.4688(4) 0.0610(2) 0.0314(9) Uani d 1
H H16A 0.8714 0.5469 0.0673 0.038 Uiso calc 1
H H16B 0.8520 0.4544 0.0108 0.038 Uiso calc 1
N N3 0.83237(12) 0.1870(3) 0.36505(17) 0.0275(7) Uani d 1
H H3A 0.8182 0.1415 0.3298 0.041 Uiso calc 1
H H3B 0.8172 0.2511 0.3573 0.041 Uiso calc 1
H H3C 0.8299 0.1601 0.4067 0.041 Uiso calc 1
C C17 0.88578(15) 0.2008(3) 0.3675(2) 0.0291(9) Uani d 1
H H17 0.8875 0.2434 0.3255 0.035 Uiso calc 1
C C18 0.91144(17) 0.2645(4) 0.4336(2) 0.0428(12) Uani d 1
H H18A 0.9080 0.2269 0.4760 0.051 Uiso calc 1
H H18B 0.8961 0.3355 0.4321 0.051 Uiso calc 1
C C19 0.96627(18) 0.2780(5) 0.4377(3) 0.0557(15) Uani d 1
H H19A 0.9697 0.3220 0.3978 0.067 Uiso calc 1
H H19B 0.9827 0.3155 0.4818 0.067 Uiso calc 1
C C20 0.9907(2) 0.1698(6) 0.4358(4) 0.081(2) Uani d 1
H H20A 0.9896 0.1276 0.4777 0.097 Uiso calc 1
H H20B 1.0252 0.1805 0.4367 0.097 Uiso calc 1
C C21 0.9641(2) 0.1080(5) 0.3677(5) 0.085(2) Uani d 1
H H21A 0.9674 0.1479 0.3259 0.103 Uiso calc 1
H H21B 0.9796 0.0375 0.3676 0.103 Uiso calc 1
C C22 0.90922(19) 0.0926(4) 0.3630(4) 0.0556(15) Uani d 1
H H22A 0.8927 0.0574 0.3181 0.067 Uiso calc 1
H H22B 0.9057 0.0464 0.4020 0.067 Uiso calc 1
Cl Cl3 0.76656(4) -0.00855(8) 0.28368(5) 0.0305(2) Uani d 1
O O9 0.80156(11) 0.3999(2) 0.35850(16) 0.0352(7) Uani d 1
H H1O 0.7804 0.4291 0.3195 0.042 Uiso d 1
H H2O 0.7911 0.4075 0.3965 0.042 Uiso d 1

loop_
_atom_site_aniso_label
_atom_site_aniso_U_11
_atom_site_aniso_U_22
_atom_site_aniso_U_33
_atom_site_aniso_U_12
_atom_site_aniso_U_13
_atom_site_aniso_U_23
Sn 0.02068(13) 0.02730(13) 0.01990(12) -0.00111(11) 0.00525(9) 0.00308(11)
O1 0.0342(16) 0.0295(14) 0.0206(13) -0.0004(12) 0.0103(12) 0.0007(11)
O2 0.0285(15) 0.0254(13) 0.0212(13) -0.0018(11) 0.0086(11) 0.0002(11)
O3 0.0387(18) 0.0303(15) 0.0258(15) 0.0031(13) 0.0102(13) -0.0038(12)
O4 0.0421(18) 0.0279(14) 0.0241(14) -0.0028(13) 0.0124(13) 0.0019(12)
O5 0.0299(16) 0.0276(14) 0.0259(14) 0.0022(12) 0.0082(12) 0.0016(11)
O6 0.0253(15) 0.0298(14) 0.0228(13) 0.0025(11) -0.0007(11) -0.0039(11)
O8 0.0314(17) 0.0458(18) 0.0323(16) 0.0102(14) 0.0080(13) -0.0029(14)
O7 0.0456(19) 0.0305(15) 0.0239(14) -0.0047(13) 0.0102(13) -0.0057(12)
Cl1 0.0225(5) 0.0539(7) 0.0497(7) 0.0053(5) 0.0107(5) 0.0141(5)
Cl2 0.0541(7) 0.0439(6) 0.0339(6) -0.0059(5) 0.0175(5) 0.0134(5)
C3 0.031(2) 0.0275(19) 0.0209(19) -0.0055(16) 0.0071(17) 0.0012(16)
C4 0.026(2) 0.0270(19) 0.026(2) 0.0059(16) 0.0112(17) 0.0080(16)
C1 0.023(2) 0.0279(19) 0.0219(19) 0.0056(16) 0.0062(16) 0.0025(15)
C2 0.026(2) 0.0256(19) 0.0221(19) 0.0021(15) 0.0086(16) 0.0042(15)
N1 0.034(2) 0.0362(19) 0.0209(16) 0.0000(15) 0.0105(15) -0.0005(14)
C5 0.027(2) 0.034(2) 0.0196(19) 0.0017(17) 0.0045(16) 0.0037(16)
C6 0.035(2) 0.033(2) 0.032(2) -0.0027(18) 0.0093(19) -0.0007(18)
C7 0.040(3) 0.051(3) 0.041(3) -0.007(2) 0.004(2) -0.006(2)
C8 0.026(2) 0.079(4) 0.039(3) -0.012(2) 0.002(2) -0.003(3)
C9 0.033(3) 0.063(3) 0.046(3) 0.008(2) 0.006(2) -0.006(2)
C10 0.032(2) 0.037(2) 0.033(2) 0.0022(19) 0.0059(19) -0.0068(19)
N2 0.0258(17) 0.0314(17) 0.0195(15) -0.0007(14) 0.0048(13) -0.0006(14)
C11 0.023(2) 0.0265(19) 0.0206(18) 0.0025(15) 0.0024(15) 0.0011(15)
C12 0.029(2) 0.036(2) 0.0187(18) -0.0034(17) 0.0055(16) 0.0026(16)
C13 0.029(2) 0.057(3) 0.026(2) 0.002(2) 0.0027(18) 0.009(2)
C14 0.028(2) 0.070(3) 0.035(2) 0.002(2) 0.003(2) -0.001(2)
C15 0.025(2) 0.059(3) 0.037(2) 0.008(2) 0.0132(19) -0.001(2)
C16 0.031(2) 0.041(2) 0.0231(19) -0.0006(19) 0.0096(17) 0.0002(17)
N3 0.0274(18) 0.0340(18) 0.0207(16) -0.0031(14) 0.0057(14) -0.0012(14)
C17 0.024(2) 0.035(2) 0.029(2) -0.0061(17) 0.0088(17) 0.0016(17)
C18 0.033(3) 0.060(3) 0.034(2) -0.012(2) 0.005(2) 0.000(2)
C19 0.030(3) 0.072(4) 0.057(3) -0.020(3) -0.001(2) 0.006(3)
C20 0.023(3) 0.084(5) 0.124(6) -0.001(3) 0.002(3) 0.039(5)
C21 0.042(4) 0.057(4) 0.169(8) 0.011(3) 0.049(5) 0.002(5)
C22 0.036(3) 0.049(3) 0.085(4) 0.003(2) 0.023(3) -0.004(3)
Cl3 0.0300(5) 0.0338(5) 0.0303(5) -0.0063(4) 0.0126(4) -0.0057(4)
O9 0.0339(17) 0.0423(17) 0.0297(15) 0.0034(14) 0.0091(13) 0.0073(13)

loop_
_atom_type_symbol
_atom_type_description
_atom_type_scat_dispersion_real
_atom_type_scat_dispersion_imag
_atom_type_scat_source
C C 0.0033 0.0016 'International Tables Vol C Tables 4.2.6.8 and 6.1.1.4'
H H 0.0000 0.0000 'International Tables Vol C Tables 4.2.6.8 and 6.1.1.4'
Cl Cl 0.1484 0.1585 'International Tables Vol C Tables 4.2.6.8 and 6.1.1.4'
N N 0.0061 0.0033 'International Tables Vol C Tables 4.2.6.8 and 6.1.1.4'
O O 0.0106 0.0060 'International Tables Vol C Tables 4.2.6.8 and 6.1.1.4'
Sn Sn -0.6537 1.4246 'International Tables Vol C Tables 4.2.6.8 and 6.1.1.4'

loop_
_geom_angle_atom_site_label_1
_geom_angle_atom_site_label_2
_geom_angle_atom_site_label_3
_geom_angle
O5 Sn O6 79.99(10)
O5 Sn O1 163.31(11)
O6 Sn O1 87.22(10)
O5 Sn O2 89.79(10)
O6 Sn O2 84.16(11)
O1 Sn O2 78.19(10)
O5 Sn Cl1 95.71(8)
O6 Sn Cl1 173.10(8)
O1 Sn Cl1 95.93(8)
O2 Sn Cl1 90.46(8)
O5 Sn Cl2 98.78(8)
O6 Sn Cl2 88.65(8)
O1 Sn Cl2 91.55(8)
O2 Sn Cl2 167.72(8)
Cl1 Sn Cl2 97.37(4)
C1 O1 Sn 115.6(2)
C2 O2 Sn 115.3(2)
C3 O5 Sn 114.9(2)
C4 O6 Sn 114.7(2)
O7 C3 O5 125.1(4)
O7 C3 C4 119.5(4)
O5 C3 C4 115.4(3)
O8 C4 O6 125.7(4)
O8 C4 C3 119.3(4)
O6 C4 C3 115.0(3)
O3 C1 O1 125.8(4)
O3 C1 C2 120.4(3)
O1 C1 C2 113.9(3)
O4 C2 O2 124.7(3)
O4 C2 C1 119.6(3)
O2 C2 C1 115.7(3)
C5 N1 H1A 109.5
C5 N1 H1B 109.5
H1A N1 H1B 109.5
C5 N1 H1C 109.5
H1A N1 H1C 109.5
H1B N1 H1C 109.5
N1 C5 C6 110.8(3)
N1 C5 C10 109.8(3)
C6 C5 C10 111.5(4)
N1 C5 H5 108.2
C6 C5 H5 108.2
C10 C5 H5 108.2
C5 C6 C7 110.4(4)
C5 C6 H6A 109.6
C7 C6 H6A 109.6
C5 C6 H6B 109.6
C7 C6 H6B 109.6
H6A C6 H6B 108.1
C8 C7 C6 112.0(4)
C8 C7 H7A 109.2
C6 C7 H7A 109.2
C8 C7 H7B 109.2
C6 C7 H7B 109.2
H7A C7 H7B 107.9
C9 C8 C7 111.0(4)
C9 C8 H8A 109.4
C7 C8 H8A 109.4
C9 C8 H8B 109.4
C7 C8 H8B 109.4
H8A C8 H8B 108.0
C8 C9 C10 110.8(4)
C8 C9 H9A 109.5
C10 C9 H9A 109.5
C8 C9 H9B 109.5
C10 C9 H9B 109.5
H9A C9 H9B 108.1
C5 C10 C9 110.7(4)
C5 C10 H10A 109.5
C9 C10 H10A 109.5
C5 C10 H10B 109.5
C9 C10 H10B 109.5
H10A C10 H10B 108.1
C11 N2 H2A 109.5
C11 N2 H2B 109.5
H2A N2 H2B 109.5
C11 N2 H2C 109.5
H2A N2 H2C 109.5
H2B N2 H2C 109.5
N2 C11 C16 110.6(3)
N2 C11 C12 109.4(3)
C16 C11 C12 111.3(3)
N2 C11 H11 108.5
C16 C11 H11 108.5
C12 C11 H11 108.5
C13 C12 C11 111.0(3)
C13 C12 H12A 109.4
C11 C12 H12A 109.4
C13 C12 H12B 109.4
C11 C12 H12B 109.4
H12A C12 H12B 108.0
C14 C13 C12 111.2(4)
C14 C13 H13A 109.4
C12 C13 H13A 109.4
C14 C13 H13B 109.4
C12 C13 H13B 109.4
H13A C13 H13B 108.0
C13 C14 C15 110.9(4)
C13 C14 H14A 109.5
C15 C14 H14A 109.5
C13 C14 H14B 109.5
C15 C14 H14B 109.5
H14A C14 H14B 108.0
C16 C15 C14 111.4(4)
C16 C15 H15A 109.4
C14 C15 H15A 109.4
C16 C15 H15B 109.4
C14 C15 H15B 109.4
H15A C15 H15B 108.0
C11 C16 C15 110.5(3)
C11 C16 H16A 109.6
C15 C16 H16A 109.6
C11 C16 H16B 109.6
C15 C16 H16B 109.6
H16A C16 H16B 108.1
C17 N3 H3A 109.5
C17 N3 H3B 109.5
H3A N3 H3B 109.5
C17 N3 H3C 109.5
H3A N3 H3C 109.5
H3B N3 H3C 109.5
N3 C17 C22 110.3(3)
N3 C17 C18 109.4(3)
C22 C17 C18 113.3(4)
N3 C17 H17 107.9
C22 C17 H17 107.9
C18 C17 H17 107.9
C17 C18 C19 110.2(4)
C17 C18 H18A 109.6
C19 C18 H18A 109.6
C17 C18 H18B 109.6
C19 C18 H18B 109.6
H18A C18 H18B 108.1
C20 C19 C18 111.1(5)
C20 C19 H19A 109.4
C18 C19 H19A 109.4
C20 C19 H19B 109.4
C18 C19 H19B 109.4
H19A C19 H19B 108.0
C19 C20 C21 110.1(5)
C19 C20 H20A 109.6
C21 C20 H20A 109.6
C19 C20 H20B 109.6
C21 C20 H20B 109.6
H20A C20 H20B 108.2
C22 C21 C20 111.2(6)
C22 C21 H21A 109.4
C20 C21 H21A 109.4
C22 C21 H21B 109.4
C20 C21 H21B 109.4
H21A C21 H21B 108.0
C17 C22 C21 109.6(4)
C17 C22 H22A 109.8
C21 C22 H22A 109.8
C17 C22 H22B 109.8
C21 C22 H22B 109.8
H22A C22 H22B 108.2
H1O O9 H2O 111.9

loop_
_geom_bond_atom_site_label_1
_geom_bond_atom_site_label_2
_geom_bond_distance
Sn O5 2.060(3)
Sn O6 2.097(3)
Sn O1 2.097(3)
Sn O2 2.098(3)
Sn Cl1 2.3370(11)
Sn Cl2 2.3466(10)
O1 C1 1.306(5)
O2 C2 1.281(5)
O3 C1 1.206(5)
O4 C2 1.222(4)
O5 C3 1.303(5)
O6 C4 1.282(5)
O8 C4 1.214(5)
O7 C3 1.215(5)
C3 C4 1.572(6)
C1 C2 1.561(5)
N1 C5 1.500(5)
N1 H1A 0.8900
N1 H1B 0.8900
N1 H1C 0.8900
C5 C6 1.513(6)
C5 C10 1.514(6)
C5 H5 0.9800
C6 C7 1.522(6)
C6 H6A 0.9700
C6 H6B 0.9700
C7 C8 1.514(7)
C7 H7A 0.9700
C7 H7B 0.9700
C8 C9 1.514(7)
C8 H8A 0.9700
C8 H8B 0.9700
C9 C10 1.525(6)
C9 H9A 0.9700
C9 H9B 0.9700
C10 H10A 0.9700
C10 H10B 0.9700
N2 C11 1.492(5)
N2 H2A 0.8900
N2 H2B 0.8900
N2 H2C 0.8900
C11 C16 1.520(5)
C11 C12 1.526(5)
C11 H11 0.9800
C12 C13 1.516(6)
C12 H12A 0.9700
C12 H12B 0.9700
C13 C14 1.516(6)
C13 H13A 0.9700
C13 H13B 0.9700
C14 C15 1.531(6)
C14 H14A 0.9700
C14 H14B 0.9700
C15 C16 1.529(6)
C15 H15A 0.9700
C15 H15B 0.9700
C16 H16A 0.9700
C16 H16B 0.9700
N3 C17 1.493(5)
N3 H3A 0.8900
N3 H3B 0.8900
N3 H3C 0.8900
C17 C22 1.498(6)
C17 C18 1.508(6)
C17 H17 0.9800
C18 C19 1.524(7)
C18 H18A 0.9700
C18 H18B 0.9700
C19 C20 1.503(9)
C19 H19A 0.9700
C19 H19B 0.9700
C20 C21 1.530(10)
C20 H20A 0.9700
C20 H20B 0.9700
C21 C22 1.526(7)
C21 H21A 0.9700
C21 H21B 0.9700
C22 H22A 0.9700
C22 H22B 0.9700
O9 H1O 0.8992
O9 H2O 0.8667

loop_
_geom_hbond_atom_site_label_D
_geom_hbond_atom_site_label_H
_geom_hbond_atom_site_label_A
_geom_hbond_site_symmetry_A
_geom_hbond_distance_DH
_geom_hbond_distance_HA
_geom_hbond_distance_DA
_geom_hbond_angle_DHA
N1 H1A O4 4_655 0.89 2.11 2.957(4) 159.9
N1 H1B Cl3 4_655 0.89 2.29 3.163(4) 166.1
N1 H1C O8 . 0.89 2.05 2.873(4) 154.3
N1 H1C O7 . 0.89 2.50 3.130(5) 128.6
N2 H2A O4 1_565 0.89 1.99 2.829(4) 156.7
N2 H2A O3 1_565 0.89 2.56 3.197(4) 129.2
N2 H2B Cl3 4_655 0.89 2.41 3.209(3) 150.1
N2 H2C O6 7_655 0.89 2.00 2.879(4) 169.5
N3 H3A Cl3 . 0.89 2.37 3.180(3) 151.8
N3 H3A O7 . 0.89 2.48 2.971(4) 115.4
N3 H3B O9 . 0.89 1.88 2.751(5) 164.0
N3 H3C O1 6_556 0.89 2.08 2.957(4) 166.8
O9 H1O Cl3 4_655 0.90 2.21 3.108(3) 173.4
O9 H2O O3 6_556 0.87 2.28 2.950(4) 134.7
